data_9002798
loop_
_publ_author_name
'Comodi, P.'
'Montagnoli, M.'
'Zanazzi, P. F.'
'Ballaran, T. B.'

_publ_section_title
;
 Isothermal compression of staurolite: A single-crystal study
 Sample: P = 5.43 GPa
;
_journal_name_full 'American Mineralogist'
_journal_page_first 1164
_journal_page_last 1171
_journal_volume 87
_journal_year 2002
_chemical_formula_sum 'Al4.87 Fe1.72 Li0.06 Mg0.21 Mn0.02 O12 Si1.88 Zn0.02'
_chemical_name_mineral Staurolite
_space_group_IT_number 63
_symmetry_space_group_name_Hall '-C 2c 2c'
_symmetry_space_group_name_H-M 'C c m m'
_cell_angle_alpha 90
_cell_angle_beta 90
_cell_angle_gamma 90
_cell_length_a 7.814
_cell_length_b 16.480
_cell_length_c 5.617
_cell_formula_units_Z 4
_cell_volume 723.328
_database_code_amcsd 0002887
_diffrn_ambient_pressure 5.43e+06
_exptl_crystal_density_diffrn 4.409
_cod_original_formula_sum 'Si1.88 Al4.87 Fe1.72 Li.06 Zn.02 Mn.02 Mg.21 O12'
_cod_database_code 9002798

loop_
_space_group_symop_operation_xyz
x,y,z
1/2+x,1/2+y,z
-x,y,1/2+z
1/2-x,1/2+y,1/2+z
x,-y,1/2-z
1/2+x,1/2-y,1/2-z
x,-y,z
1/2+x,1/2-y,z
-x,y,-z
1/2-x,1/2+y,-z
x,y,1/2-z
1/2+x,1/2+y,1/2-z
-x,-y,1/2+z
1/2-x,1/2-y,1/2+z
-x,-y,-z
1/2-x,1/2-y,-z

loop_
_atom_site_label
_atom_site_fract_x
_atom_site_fract_y
_atom_site_fract_z
_atom_site_occupancy
_atom_site_U_iso_or_equiv
SiT1 0.13420 0.16670 0.25000 0.94000 0.00600
AlT1 0.13420 0.16670 0.25000 0.06000 0.00600
FeT2 0.39260 0.00000 0.25000 0.84000 0.01600
LiT2 0.39260 0.00000 0.25000 0.03000 0.01600
ZnT2 0.39260 0.00000 0.25000 0.01000 0.01600
MnT2 0.39260 0.00000 0.25000 0.01000 0.01600
AlM1 0.50000 0.17570 0.00000 0.97000 0.00800
FeM1 0.50000 0.17570 0.00000 0.01000 0.00800
MgM1 0.50000 0.17570 0.00000 0.02000 0.00800
AlM2 0.26310 0.41030 0.25000 0.97000 0.00900
FeM2 0.26310 0.41030 0.25000 0.01000 0.00900
MgM2 0.26310 0.41030 0.25000 0.02000 0.00900
AlM3 0.00000 0.00000 0.00000 0.87000 0.00900
MgM3 0.00000 0.00000 0.00000 0.13000 0.00900
FeM4 0.50000 0.00000 0.00000 0.84000 0.06000
ZnM4 0.50000 0.00000 0.00000 0.01000 0.06000
LiM4 0.50000 0.00000 0.00000 0.03000 0.06000
MnM4 0.50000 0.00000 0.00000 0.01000 0.06000
O1 0.23500 0.00000 0.96800 1.00000 0.00900
O2 0.25580 0.16300 0.01400 1.00000 0.00300
O3 0.00100 0.08700 0.25000 1.00000 0.00300
O4 0.01800 0.24700 0.25000 1.00000 0.00700
O5 0.52700 0.10000 0.25000 1.00000 0.00600

loop_
_cod_related_entry_id
_cod_related_entry_database
_cod_related_entry_code
1 AMCSD 0002887
